data_4029662
loop_
_publ_author_name
'Lu, Xuefeng'
'Fan, Suhua'
'Wu, Jinhong'
'Jia, Xiaowei'
'Wang, Zhong-Sheng'
'Zhou, Gang'

_publ_section_title
;
 Controlling the charge transfer in d-a-d chromophores based on pyrazine
 derivatives.
;
_journal_issue 14
_journal_name_full 'The Journal of organic chemistry'
_journal_page_first 6480
_journal_page_last 6489
_journal_paper_doi 10.1021/jo500856k
_journal_volume 79
_journal_year 2014
_chemical_formula_sum 'C48 H34 N4'
_chemical_formula_weight 666.79
_chemical_name_systematic
; 
 ? 
;
_space_group_crystal_system triclinic
_space_group_IT_number 2
_space_group_name_Hall '-P 1'
_space_group_name_H-M_alt 'P -1'
_symmetry_space_group_name_Hall '-P 1'
_symmetry_space_group_name_H-M 'P -1'
_atom_sites_solution_hydrogens geom
_audit_creation_method SHELXL-2013
_cell_angle_alpha 78.097(7)
_cell_angle_beta 89.125(7)
_cell_angle_gamma 73.819(7)
_cell_formula_units_Z 2
_cell_length_a 9.841(5)
_cell_length_b 10.425(5)
_cell_length_c 19.350(10)
_cell_measurement_reflns_used 818
_cell_measurement_temperature 293(2)
_cell_measurement_theta_max 26.698
_cell_measurement_theta_min 2.662
_cell_volume 1863.6(16)
_computing_cell_refinement 'Bruker SMART'
_computing_data_collection 'Bruker SMART'
_computing_data_reduction 'Bruker SHELXTL'
_computing_molecular_graphics 'Bruker SHELXTL'
_computing_publication_material 'Bruker SHELXTL'
_computing_structure_refinement 'SHELXL-2013 (Sheldrick, 2013)'
_computing_structure_solution 'Bruker SHELXTL'
_diffrn_ambient_temperature 293(2)
_diffrn_measured_fraction_theta_full 0.947
_diffrn_measured_fraction_theta_max 0.975
_diffrn_measurement_device_type 'CCD area detector'
_diffrn_measurement_method 'phi and omega scans'
_diffrn_radiation_type MoK\a
_diffrn_radiation_wavelength 0.71073
_diffrn_reflns_av_R_equivalents 0.0446
_diffrn_reflns_av_unetI/netI 0.0492
_diffrn_reflns_Laue_measured_fraction_full 0.947
_diffrn_reflns_Laue_measured_fraction_max 0.975
_diffrn_reflns_limit_h_max 10
_diffrn_reflns_limit_h_min -11
_diffrn_reflns_limit_k_max 12
_diffrn_reflns_limit_k_min -11
_diffrn_reflns_limit_l_max 22
_diffrn_reflns_limit_l_min -22
_diffrn_reflns_number 7774
_diffrn_reflns_point_group_measured_fraction_full 0.947
_diffrn_reflns_point_group_measured_fraction_max 0.975
_diffrn_reflns_theta_full 25.242
_diffrn_reflns_theta_max 25.009
_diffrn_reflns_theta_min 2.081
_exptl_absorpt_coefficient_mu 0.070
_exptl_absorpt_correction_T_max 1.000
_exptl_absorpt_correction_T_min 0.647
_exptl_absorpt_correction_type multi-scan
_exptl_absorpt_process_details sadabs
_exptl_crystal_colour yellow
_exptl_crystal_density_diffrn 1.188
_exptl_crystal_description block
_exptl_crystal_F_000 700
_exptl_crystal_size_max 0.500
_exptl_crystal_size_mid 0.400
_exptl_crystal_size_min 0.200
_refine_diff_density_max 0.217
_refine_diff_density_min -0.287
_refine_diff_density_rms 0.057
_refine_ls_extinction_method none
_refine_ls_goodness_of_fit_ref 1.004
_refine_ls_hydrogen_treatment constr
_refine_ls_matrix_type full
_refine_ls_number_parameters 469
_refine_ls_number_reflns 6402
_refine_ls_number_restraints 0
_refine_ls_restrained_S_all 1.004
_refine_ls_R_factor_all 0.0879
_refine_ls_R_factor_gt 0.0604
_refine_ls_shift/su_max 0.001
_refine_ls_shift/su_mean 0.000
_refine_ls_structure_factor_coef Fsqd
_refine_ls_weighting_details
; 
 w=1/[\s^2^(Fo^2^)+(0.1147P)^2^] 
 where P=(Fo^2^+2Fc^2^)/3 
;
_refine_ls_weighting_scheme calc
_refine_ls_wR_factor_gt 0.1717
_refine_ls_wR_factor_ref 0.1858
_reflns_Friedel_coverage 0.000
_reflns_number_gt 4096
_reflns_number_total 6402
_reflns_threshold_expression 'I > 2\s(I)'
_cod_data_source_file jo500856k_si_003.cif
_cod_data_source_block a31212a
_cod_depositor_comments 'Adding full bibliography for 4029662--4029663.cif.'
_cod_original_cell_volume 1863.7(17)
_cod_database_code 4029662
_shelx_space_group_comment
; 
The symmetry employed for this shelxl refinement is uniquely defined 
by the following loop, which should always be used as a source of 
symmetry information in preference to the above space-group names. 
They are only intended as comments. 
;
_shelx_estimated_absorpt_t_min 0.966
_shelx_estimated_absorpt_t_max 0.986
_shelxl_version_number 2013-2

loop_
_space_group_symop_operation_xyz
'x, y, z'
'-x, -y, -z'

loop_
_atom_site_label
_atom_site_type_symbol
_atom_site_fract_x
_atom_site_fract_y
_atom_site_fract_z
_atom_site_U_iso_or_equiv
_atom_site_adp_type
_atom_site_occupancy
_atom_site_site_symmetry_order
_atom_site_calc_flag
_atom_site_refinement_flags_posn
_atom_site_refinement_flags_adp
N1 N 0.2203(2) 0.4214(2) 0.01154(10) 0.0469(5) Uani 1 1 d . .
N2 N 0.2143(2) 0.2152(2) 0.12879(10) 0.0504(6) Uani 1 1 d . .
N3 N 0.0954(2) 0.7160(2) -0.31584(10) 0.0491(6) Uani 1 1 d . .
C13 C 0.0826(3) 0.4399(3) -0.12393(12) 0.0416(6) Uani 1 1 d . .
C14 C -0.0242(3) 0.4776(3) -0.17624(12) 0.0431(6) Uani 1 1 d . .
H14 H -0.1007 0.4413 -0.1687 0.052 Uiso 1 1 calc R U
C1 C 0.0735(3) 0.3420(3) -0.05747(12) 0.0430(6) Uani 1 1 d . .
C3 C 0.1389(3) 0.2319(3) 0.06943(12) 0.0431(6) Uani 1 1 d . .
C2 C 0.1467(2) 0.3341(3) 0.00820(12) 0.0400(6) Uani 1 1 d . .
C16 C 0.0905(2) 0.6240(3) -0.25229(12) 0.0415(6) Uani 1 1 d . .
C4 C 0.0443(3) 0.1505(3) 0.06816(12) 0.0466(6) Uani 1 1 d . .
C19 C 0.2283(2) 0.7237(3) -0.34353(11) 0.0406(6) Uani 1 1 d . .
C15 C -0.0208(2) 0.5672(3) -0.23904(12) 0.0434(6) Uani 1 1 d . .
H15 H -0.0943 0.5896 -0.2729 0.052 Uiso 1 1 calc R U
C25 C -0.0296(2) 0.8046(3) -0.35268(12) 0.0404(6) Uani 1 1 d . .
N4 N -0.0828(2) -0.2136(2) 0.30681(11) 0.0533(6) Uani 1 1 d . .
C17 C 0.1986(3) 0.5871(3) -0.20128(13) 0.0513(7) Uani 1 1 d . .
H17 H 0.2749 0.6236 -0.2092 0.062 Uiso 1 1 calc R U
C6 C -0.0086(3) 0.2573(3) -0.05552(13) 0.0539(7) Uani 1 1 d . .
H6 H -0.0559 0.2591 -0.0971 0.065 Uiso 1 1 calc R U
C12 C 0.2929(3) 0.3003(3) 0.13061(13) 0.0521(7) Uani 1 1 d . .
C20 C 0.2626(3) 0.8463(3) -0.35742(14) 0.0515(7) Uani 1 1 d . .
H20 H 0.1977 0.9247 -0.3488 0.062 Uiso 1 1 calc R U
C24 C 0.3245(3) 0.6084(3) -0.35647(13) 0.0466(6) Uani 1 1 d . .
H24 H 0.3028 0.5254 -0.3476 0.056 Uiso 1 1 calc R U
C44 C 0.1060(3) -0.2286(3) 0.39122(13) 0.0498(7) Uani 1 1 d . .
H44 H 0.0959 -0.1358 0.3756 0.060 Uiso 1 1 calc R U
C18 C 0.1949(3) 0.4963(3) -0.13845(13) 0.0503(7) Uani 1 1 d . .
H18 H 0.2696 0.4725 -0.1051 0.060 Uiso 1 1 calc R U
C37 C -0.2206(3) -0.2310(3) 0.31176(13) 0.0481(6) Uani 1 1 d . .
C32 C 0.1210(3) -0.0535(3) 0.16987(13) 0.0486(7) Uani 1 1 d . .
H32 H 0.2144 -0.0671 0.1568 0.058 Uiso 1 1 calc R U
C26 C -0.1446(3) 0.8635(3) -0.31701(13) 0.0477(6) Uani 1 1 d . .
H26 H -0.1400 0.8476 -0.2679 0.057 Uiso 1 1 calc R U
C31 C 0.0175(3) 0.0567(3) 0.13224(13) 0.0470(6) Uani 1 1 d . .
C29 C -0.1578(3) 0.9180(3) -0.46203(14) 0.0567(8) Uani 1 1 d . .
H29 H -0.1611 0.9383 -0.5112 0.068 Uiso 1 1 calc R U
C7 C 0.2912(3) 0.4083(3) 0.07250(13) 0.0517(7) Uani 1 1 d . .
C43 C 0.0211(3) -0.2906(3) 0.36156(12) 0.0454(6) Uani 1 1 d . .
C34 C -0.0482(3) -0.1232(3) 0.24885(13) 0.0488(7) Uani 1 1 d . .
C48 C 0.0347(3) -0.4273(3) 0.38669(14) 0.0529(7) Uani 1 1 d . .
H48 H -0.0232 -0.4691 0.3675 0.064 Uiso 1 1 calc R U
C45 C 0.2054(3) -0.3051(3) 0.44389(13) 0.0546(7) Uani 1 1 d . .
H45 H 0.2637 -0.2641 0.4634 0.066 Uiso 1 1 calc R U
C36 C -0.1186(3) 0.0742(3) 0.15470(14) 0.0564(7) Uani 1 1 d . .
H36 H -0.1908 0.1466 0.1300 0.068 Uiso 1 1 calc R U
C5 C -0.0263(3) 0.1665(3) 0.00628(14) 0.0564(7) Uani 1 1 d . .
H5 H -0.0893 0.1151 0.0045 0.068 Uiso 1 1 calc R U
C46 C 0.2188(3) -0.4411(3) 0.46775(14) 0.0563(7) Uani 1 1 d . .
H46 H 0.2866 -0.4922 0.5032 0.068 Uiso 1 1 calc R U
C23 C 0.4543(3) 0.6168(3) -0.38286(14) 0.0557(7) Uani 1 1 d . .
H23 H 0.5200 0.5389 -0.3914 0.067 Uiso 1 1 calc R U
C30 C -0.0379(3) 0.8335(3) -0.42575(13) 0.0500(7) Uani 1 1 d . .
H30 H 0.0393 0.7948 -0.4504 0.060 Uiso 1 1 calc R U
C33 C 0.0894(3) -0.1437(3) 0.22632(13) 0.0508(7) Uani 1 1 d . .
H33 H 0.1608 -0.2187 0.2495 0.061 Uiso 1 1 calc R U
C47 C 0.1330(3) -0.5022(3) 0.43982(15) 0.0591(8) Uani 1 1 d . .
H47 H 0.1413 -0.5944 0.4568 0.071 Uiso 1 1 calc R U
C28 C -0.2736(3) 0.9733(3) -0.42665(16) 0.0582(8) Uani 1 1 d . .
H28 H -0.3564 1.0288 -0.4515 0.070 Uiso 1 1 calc R U
C27 C -0.2660(3) 0.9459(3) -0.35428(16) 0.0581(8) Uani 1 1 d . .
H27 H -0.3443 0.9836 -0.3300 0.070 Uiso 1 1 calc R U
C22 C 0.4860(3) 0.7380(3) -0.39622(15) 0.0584(8) Uani 1 1 d . .
H22 H 0.5732 0.7428 -0.4140 0.070 Uiso 1 1 calc R U
C21 C 0.3898(3) 0.8536(3) -0.38357(15) 0.0582(8) Uani 1 1 d . .
H21 H 0.4117 0.9365 -0.3929 0.070 Uiso 1 1 calc R U
C38 C -0.2854(3) -0.2357(3) 0.37564(15) 0.0552(7) Uani 1 1 d . .
H38 H -0.2378 -0.2299 0.4155 0.066 Uiso 1 1 calc R U
C42 C -0.2925(3) -0.2421(3) 0.25353(15) 0.0573(7) Uani 1 1 d . .
H42 H -0.2490 -0.2432 0.2106 0.069 Uiso 1 1 calc R U
C35 C -0.1512(3) -0.0120(3) 0.21263(14) 0.0551(7) Uani 1 1 d . .
H35 H -0.2438 0.0051 0.2274 0.066 Uiso 1 1 calc R U
C11 C 0.3713(3) 0.2906(4) 0.19293(15) 0.0757(11) Uani 1 1 d . .
H11 H 0.3763 0.2187 0.2312 0.091 Uiso 1 1 calc R U
C39 C -0.4206(3) -0.2489(3) 0.38023(18) 0.0656(9) Uani 1 1 d . .
H39 H -0.4631 -0.2538 0.4236 0.079 Uiso 1 1 calc R U
C40 C -0.4929(3) -0.2550(3) 0.3224(2) 0.0720(9) Uani 1 1 d . .
H40 H -0.5852 -0.2614 0.3255 0.086 Uiso 1 1 calc R U
C8 C 0.3649(3) 0.5035(4) 0.07874(15) 0.0690(9) Uani 1 1 d . .
H8 H 0.3650 0.5739 0.0404 0.083 Uiso 1 1 calc R U
C41 C -0.4278(3) -0.2515(3) 0.25960(19) 0.0710(9) Uani 1 1 d . .
H41 H -0.4770 -0.2555 0.2198 0.085 Uiso 1 1 calc R U
C10 C 0.4390(4) 0.3851(5) 0.19735(17) 0.0929(14) Uani 1 1 d . .
H10 H 0.4887 0.3784 0.2390 0.112 Uiso 1 1 calc R U
C9 C 0.4353(4) 0.4937(4) 0.13963(17) 0.0864(12) Uani 1 1 d . .
H9 H 0.4814 0.5587 0.1436 0.104 Uiso 1 1 calc R U

loop_
_atom_site_aniso_label
_atom_site_aniso_U_11
_atom_site_aniso_U_22
_atom_site_aniso_U_33
_atom_site_aniso_U_23
_atom_site_aniso_U_13
_atom_site_aniso_U_12
N1 0.0484(12) 0.0587(15) 0.0328(11) -0.0033(10) 0.0048(9) -0.0184(11)
N2 0.0456(12) 0.0644(15) 0.0347(11) 0.0032(10) 0.0016(9) -0.0150(11)
N3 0.0374(11) 0.0599(14) 0.0364(11) 0.0118(10) 0.0071(9) -0.0077(10)
C13 0.0505(14) 0.0400(14) 0.0294(12) -0.0024(10) 0.0061(10) -0.0086(12)
C14 0.0441(13) 0.0474(16) 0.0366(13) -0.0002(11) 0.0025(10) -0.0172(12)
C1 0.0514(14) 0.0421(15) 0.0313(12) -0.0014(10) 0.0042(10) -0.0111(12)
C3 0.0452(13) 0.0455(15) 0.0328(13) -0.0021(11) 0.0064(10) -0.0082(12)
C2 0.0419(13) 0.0422(14) 0.0309(12) -0.0028(10) 0.0052(10) -0.0075(11)
C16 0.0417(13) 0.0435(15) 0.0304(12) 0.0020(10) 0.0053(10) -0.0046(11)
C4 0.0581(15) 0.0450(16) 0.0338(13) -0.0005(11) 0.0026(11) -0.0154(13)
C19 0.0390(12) 0.0464(15) 0.0293(12) 0.0040(10) 0.0022(10) -0.0094(11)
C15 0.0423(13) 0.0504(16) 0.0315(12) 0.0019(11) -0.0019(10) -0.0108(12)
C25 0.0381(12) 0.0425(15) 0.0350(13) 0.0015(10) 0.0052(10) -0.0095(11)
N4 0.0537(13) 0.0635(15) 0.0397(12) 0.0110(10) -0.0008(10) -0.0272(11)
C17 0.0463(14) 0.0638(19) 0.0406(14) 0.0036(13) 0.0004(11) -0.0209(13)
C6 0.0760(19) 0.0513(17) 0.0348(14) 0.0011(12) -0.0054(12) -0.0253(15)
C12 0.0409(14) 0.076(2) 0.0364(14) -0.0022(13) 0.0049(11) -0.0184(14)
C20 0.0553(16) 0.0426(16) 0.0490(15) -0.0011(12) 0.0048(12) -0.0078(13)
C24 0.0468(14) 0.0446(16) 0.0461(14) -0.0036(11) 0.0070(11) -0.0139(12)
C44 0.0548(15) 0.0515(17) 0.0421(14) 0.0007(12) 0.0060(12) -0.0211(13)
C18 0.0484(14) 0.0646(18) 0.0322(13) 0.0057(12) -0.0031(11) -0.0180(13)
C37 0.0508(15) 0.0451(16) 0.0441(15) 0.0008(11) 0.0022(12) -0.0141(12)
C32 0.0539(15) 0.0486(16) 0.0391(14) 0.0040(11) 0.0040(11) -0.0175(13)
C26 0.0472(14) 0.0473(16) 0.0435(14) -0.0017(12) 0.0099(11) -0.0114(12)
C31 0.0570(15) 0.0461(16) 0.0374(14) -0.0006(11) 0.0040(11) -0.0196(13)
C29 0.0627(18) 0.0614(19) 0.0401(15) 0.0030(13) -0.0100(13) -0.0172(15)
C7 0.0440(14) 0.076(2) 0.0367(14) -0.0088(13) 0.0076(11) -0.0226(14)
C43 0.0481(14) 0.0529(17) 0.0324(13) 0.0010(11) 0.0072(11) -0.0176(12)
C34 0.0572(16) 0.0533(17) 0.0350(13) 0.0012(11) -0.0001(11) -0.0216(13)
C48 0.0595(16) 0.0554(18) 0.0438(15) -0.0079(13) 0.0060(12) -0.0181(14)
C45 0.0493(15) 0.073(2) 0.0422(15) -0.0077(14) 0.0059(12) -0.0206(14)
C36 0.0602(17) 0.0549(18) 0.0431(15) 0.0060(13) -0.0026(13) -0.0100(14)
C5 0.0772(19) 0.0518(17) 0.0431(15) 0.0006(12) -0.0026(13) -0.0305(15)
C46 0.0521(16) 0.0583(19) 0.0455(15) 0.0035(13) -0.0003(12) -0.0046(14)
C23 0.0453(15) 0.062(2) 0.0536(16) -0.0089(14) 0.0107(12) -0.0087(14)
C30 0.0486(14) 0.0582(18) 0.0370(14) -0.0044(12) 0.0048(11) -0.0093(13)
C33 0.0503(15) 0.0555(17) 0.0407(14) 0.0046(12) 0.0001(11) -0.0161(13)
C47 0.0652(18) 0.0481(17) 0.0561(17) 0.0004(13) 0.0061(14) -0.0115(14)
C28 0.0431(15) 0.0535(18) 0.0680(19) 0.0083(14) -0.0096(13) -0.0122(13)
C27 0.0447(15) 0.0498(18) 0.070(2) 0.0006(14) 0.0120(13) -0.0075(13)
C22 0.0429(15) 0.074(2) 0.0547(17) -0.0002(15) 0.0078(12) -0.0217(15)
C21 0.0551(16) 0.0543(18) 0.0618(18) 0.0055(14) 0.0049(13) -0.0229(14)
C38 0.0624(17) 0.0479(17) 0.0511(16) -0.0045(12) 0.0105(13) -0.0134(14)
C42 0.0614(17) 0.0567(19) 0.0531(17) -0.0050(13) 0.0009(13) -0.0203(14)
C35 0.0560(16) 0.0549(18) 0.0476(15) 0.0035(13) 0.0030(12) -0.0150(14)
C11 0.0552(17) 0.125(3) 0.0483(17) 0.0038(18) -0.0027(14) -0.043(2)
C39 0.0559(17) 0.0532(19) 0.076(2) -0.0010(15) 0.0245(16) -0.0075(14)
C40 0.0463(16) 0.061(2) 0.099(3) -0.0016(18) 0.0106(18) -0.0097(15)
C8 0.0669(19) 0.102(3) 0.0480(17) -0.0060(16) 0.0048(14) -0.0477(19)
C41 0.0594(18) 0.066(2) 0.087(2) -0.0082(17) -0.0145(17) -0.0205(16)
C10 0.074(2) 0.170(4) 0.0483(18) -0.001(2) -0.0051(16) -0.072(3)
C9 0.077(2) 0.139(4) 0.062(2) -0.013(2) 0.0003(17) -0.069(2)

loop_
_atom_type_symbol
_atom_type_description
_atom_type_scat_dispersion_real
_atom_type_scat_dispersion_imag
_atom_type_scat_source
C C 0.0033 0.0016 'International Tables Vol C Tables 4.2.6.8 and 6.1.1.4'
H H 0.0000 0.0000 'International Tables Vol C Tables 4.2.6.8 and 6.1.1.4'
N N 0.0061 0.0033 'International Tables Vol C Tables 4.2.6.8 and 6.1.1.4'

loop_
_geom_angle_atom_site_label_1
_geom_angle_atom_site_label_2
_geom_angle_atom_site_label_3
_geom_angle
C2 N1 C7 118.3(2)
C3 N2 C12 117.8(2)
C16 N3 C25 121.39(19)
C16 N3 C19 120.00(19)
C25 N3 C19 118.59(18)
C14 C13 C18 116.3(2)
C14 C13 C1 119.8(2)
C18 C13 C1 123.9(2)
C15 C14 C13 122.2(2)
C6 C1 C2 116.4(2)
C6 C1 C13 120.4(2)
C2 C1 C13 123.1(2)
N2 C3 C4 118.9(2)
N2 C3 C2 121.1(2)
C4 C3 C2 119.9(2)
N1 C2 C3 120.4(2)
N1 C2 C1 119.7(2)
C3 C2 C1 119.9(2)
C17 C16 C15 118.1(2)
C17 C16 N3 120.3(2)
C15 C16 N3 121.6(2)
C5 C4 C3 117.3(2)
C5 C4 C31 120.3(2)
C3 C4 C31 122.3(2)
C24 C19 C20 119.3(2)
C24 C19 N3 119.9(2)
C20 C19 N3 120.8(2)
C14 C15 C16 120.8(2)
C26 C25 C30 118.9(2)
C26 C25 N3 121.1(2)
C30 C25 N3 120.0(2)
C34 N4 C37 121.0(2)
C34 N4 C43 120.5(2)
C37 N4 C43 118.47(19)
C16 C17 C18 120.8(2)
C1 C6 C5 123.2(2)
N2 C12 C11 120.4(2)
N2 C12 C7 121.1(2)
C11 C12 C7 118.4(3)
C21 C20 C19 120.8(3)
C19 C24 C23 119.5(3)
C45 C44 C43 119.6(3)
C17 C18 C13 121.7(2)
C38 C37 C42 119.0(3)
C38 C37 N4 119.7(2)
C42 C37 N4 121.2(2)
C33 C32 C31 121.8(2)
C27 C26 C25 119.7(3)
C36 C31 C32 116.9(2)
C36 C31 C4 119.2(2)
C32 C31 C4 123.8(2)
C30 C29 C28 120.4(3)
N1 C7 C8 119.6(2)
N1 C7 C12 121.0(3)
C8 C7 C12 119.5(2)
C48 C43 C44 119.4(2)
C48 C43 N4 119.8(2)
C44 C43 N4 120.8(2)
C35 C34 C33 118.0(2)
C35 C34 N4 120.5(2)
C33 C34 N4 121.5(2)
C47 C48 C43 120.5(3)
C46 C45 C44 120.3(3)
C31 C36 C35 122.1(2)
C4 C5 C6 122.8(3)
C47 C46 C45 120.3(3)
C22 C23 C24 120.4(3)
C29 C30 C25 120.7(2)
C32 C33 C34 120.4(2)
C46 C47 C48 119.8(3)
C29 C28 C27 119.2(2)
C28 C27 C26 121.0(3)
C23 C22 C21 120.3(3)
C20 C21 C22 119.8(3)
C39 C38 C37 119.9(3)
C41 C42 C37 119.4(3)
C34 C35 C36 120.7(3)
C10 C11 C12 120.5(3)
C40 C39 C38 120.9(3)
C39 C40 C41 118.9(3)
C9 C8 C7 120.7(3)
C40 C41 C42 121.8(3)
C11 C10 C9 120.9(3)
C8 C9 C10 120.0(3)

loop_
_geom_bond_atom_site_label_1
_geom_bond_atom_site_label_2
_geom_bond_distance
N1 C2 1.323(3)
N1 C7 1.343(3)
N2 C3 1.331(3)
N2 C12 1.335(3)
N3 C16 1.404(3)
N3 C25 1.413(3)
N3 C19 1.422(3)
C13 C14 1.386(3)
C13 C18 1.390(4)
C13 C1 1.486(3)
C14 C15 1.378(3)
C1 C6 1.349(4)
C1 C2 1.446(3)
C3 C4 1.427(4)
C3 C2 1.438(3)
C16 C17 1.379(3)
C16 C15 1.380(3)
C4 C5 1.350(4)
C4 C31 1.483(3)
C19 C24 1.373(4)
C19 C20 1.384(4)
C25 C26 1.378(3)
C25 C30 1.382(3)
N4 C34 1.412(3)
N4 C37 1.416(3)
N4 C43 1.428(3)
C17 C18 1.385(3)
C6 C5 1.405(3)
C12 C11 1.412(4)
C12 C7 1.415(4)
C20 C21 1.360(4)
C24 C23 1.387(4)
C44 C45 1.375(3)
C44 C43 1.383(4)
C37 C38 1.381(4)
C37 C42 1.381(4)
C32 C33 1.379(3)
C32 C31 1.383(3)
C26 C27 1.373(4)
C31 C36 1.376(4)
C29 C30 1.361(3)
C29 C28 1.368(4)
C7 C8 1.406(4)
C43 C48 1.377(4)
C34 C35 1.376(4)
C34 C33 1.389(4)
C48 C47 1.372(4)
C45 C46 1.366(4)
C36 C35 1.379(3)
C46 C47 1.366(4)
C23 C22 1.357(4)
C28 C27 1.369(4)
C22 C21 1.373(4)
C38 C39 1.375(4)
C42 C41 1.363(4)
C11 C10 1.350(5)
C39 C40 1.357(5)
C40 C41 1.363(5)
C8 C9 1.347(4)
C10 C9 1.410(5)

loop_
_geom_torsion_atom_site_label_1
_geom_torsion_atom_site_label_2
_geom_torsion_atom_site_label_3
_geom_torsion_atom_site_label_4
_geom_torsion
C18 C13 C14 C15 -0.6(4)
C1 C13 C14 C15 -179.6(2)
C14 C13 C1 C6 21.3(4)
C18 C13 C1 C6 -157.5(3)
C14 C13 C1 C2 -156.8(2)
C18 C13 C1 C2 24.4(4)
C12 N2 C3 C4 -174.4(2)
C12 N2 C3 C2 2.8(4)
C7 N1 C2 C3 2.5(4)
C7 N1 C2 C1 -177.6(2)
N2 C3 C2 N1 -5.7(4)
C4 C3 C2 N1 171.5(2)
N2 C3 C2 C1 174.5(2)
C4 C3 C2 C1 -8.3(4)
C6 C1 C2 N1 -174.8(2)
C13 C1 C2 N1 3.4(4)
C6 C1 C2 C3 5.1(4)
C13 C1 C2 C3 -176.7(2)
C25 N3 C16 C17 -149.3(3)
C19 N3 C16 C17 29.2(4)
C25 N3 C16 C15 31.1(4)
C19 N3 C16 C15 -150.4(3)
N2 C3 C4 C5 -177.5(2)
C2 C3 C4 C5 5.3(4)
N2 C3 C4 C31 5.5(4)
C2 C3 C4 C31 -171.8(2)
C16 N3 C19 C24 56.1(3)
C25 N3 C19 C24 -125.3(3)
C16 N3 C19 C20 -123.6(3)
C25 N3 C19 C20 55.0(3)
C13 C14 C15 C16 -0.3(4)
C17 C16 C15 C14 0.8(4)
N3 C16 C15 C14 -179.6(2)
C16 N3 C25 C26 37.1(4)
C19 N3 C25 C26 -141.4(3)
C16 N3 C25 C30 -142.9(3)
C19 N3 C25 C30 38.6(4)
C15 C16 C17 C18 -0.4(4)
N3 C16 C17 C18 -179.9(3)
C2 C1 C6 C5 1.0(4)
C13 C1 C6 C5 -177.3(3)
C3 N2 C12 C11 177.8(3)
C3 N2 C12 C7 2.7(4)
C24 C19 C20 C21 0.0(4)
N3 C19 C20 C21 179.7(2)
C20 C19 C24 C23 0.3(4)
N3 C19 C24 C23 -179.4(2)
C16 C17 C18 C13 -0.6(5)
C14 C13 C18 C17 1.1(4)
C1 C13 C18 C17 179.9(3)
C34 N4 C37 C38 -136.7(3)
C43 N4 C37 C38 43.9(4)
C34 N4 C37 C42 42.6(4)
C43 N4 C37 C42 -136.8(3)
C30 C25 C26 C27 2.0(4)
N3 C25 C26 C27 -178.0(3)
C33 C32 C31 C36 1.5(4)
C33 C32 C31 C4 -175.4(3)
C5 C4 C31 C36 -55.6(4)
C3 C4 C31 C36 121.4(3)
C5 C4 C31 C32 121.2(3)
C3 C4 C31 C32 -61.8(4)
C2 N1 C7 C8 -177.0(3)
C2 N1 C7 C12 2.9(4)
N2 C12 C7 N1 -5.9(4)
C11 C12 C7 N1 179.0(3)
N2 C12 C7 C8 174.1(3)
C11 C12 C7 C8 -1.1(4)
C45 C44 C43 C48 1.9(4)
C45 C44 C43 N4 -180.0(2)
C34 N4 C43 C48 -135.0(3)
C37 N4 C43 C48 44.4(4)
C34 N4 C43 C44 46.8(4)
C37 N4 C43 C44 -133.8(3)
C37 N4 C34 C35 27.1(4)
C43 N4 C34 C35 -153.5(3)
C37 N4 C34 C33 -152.4(3)
C43 N4 C34 C33 27.0(4)
C44 C43 C48 C47 -1.1(4)
N4 C43 C48 C47 -179.3(2)
C43 C44 C45 C46 -1.1(4)
C32 C31 C36 C35 1.0(4)
C4 C31 C36 C35 178.0(3)
C3 C4 C5 C6 0.7(4)
C31 C4 C5 C6 177.8(3)
C1 C6 C5 C4 -4.0(5)
C44 C45 C46 C47 -0.4(4)
C19 C24 C23 C22 -0.4(4)
C28 C29 C30 C25 -1.6(4)
C26 C25 C30 C29 -0.4(4)
N3 C25 C30 C29 179.6(2)
C31 C32 C33 C34 -2.4(4)
C35 C34 C33 C32 0.9(4)
N4 C34 C33 C32 -179.5(3)
C45 C46 C47 C48 1.2(4)
C43 C48 C47 C46 -0.4(4)
C30 C29 C28 C27 1.9(4)
C29 C28 C27 C26 -0.3(5)
C25 C26 C27 C28 -1.6(4)
C24 C23 C22 C21 0.2(4)
C19 C20 C21 C22 -0.2(4)
C23 C22 C21 C20 0.1(4)
C42 C37 C38 C39 -1.1(4)
N4 C37 C38 C39 178.2(3)
C38 C37 C42 C41 2.8(4)
N4 C37 C42 C41 -176.5(3)
C33 C34 C35 C36 1.5(4)
N4 C34 C35 C36 -178.1(3)
C31 C36 C35 C34 -2.5(5)
N2 C12 C11 C10 -173.1(3)
C7 C12 C11 C10 2.1(5)
C37 C38 C39 C40 -1.3(5)
C38 C39 C40 C41 1.8(5)
N1 C7 C8 C9 179.1(3)
C12 C7 C8 C9 -0.9(5)
C39 C40 C41 C42 0.0(5)
C37 C42 C41 C40 -2.3(5)
C12 C11 C10 C9 -1.2(6)
C7 C8 C9 C10 1.8(6)
C11 C10 C9 C8 -0.8(6)
